data_4033073
loop_
_publ_author_name
'Vishwanatha, Thimmalapura M.'
'Kurpiewska, Katarzyna'
'Kalinowska-T\/lu\'scik, Justyna'
'D\"omling, Alexander'

_publ_section_title
;
 Cysteine Isocyanide in Multicomponent Reaction: Synthesis of
 Peptido-Mimetic 1,3-Azoles.
;
_journal_issue 18
_journal_name_full 'The Journal of organic chemistry'
_journal_page_first 9585
_journal_page_last 9594
_journal_paper_doi 10.1021/acs.joc.7b01615
_journal_volume 82
_journal_year 2017
_chemical_absolute_configuration ad
_chemical_formula_moiety 'C45 H45 N3 O6 S'
_chemical_formula_sum 'C45 H45 N3 O6 S'
_chemical_formula_weight 755.9
_space_group_IT_number 19
_symmetry_cell_setting orthorhombic
_symmetry_Int_Tables_number 19
_symmetry_space_group_name_Hall 'P 2ac 2ab'
_symmetry_space_group_name_H-M 'P 21 21 21'
_atom_sites_solution_hydrogens mixed
_audit_creation_date 2015-09-30T13:08:21-00:00
_audit_creation_method 'WinGX routine CIF_UPDATE'
_cell_angle_alpha 90
_cell_angle_beta 90
_cell_angle_gamma 90
_cell_formula_units_Z 4
_cell_length_a 9.4863(2)
_cell_length_b 11.1115(3)
_cell_length_c 38.0560(11)
_cell_measurement_reflns_used 7181
_cell_measurement_temperature 293(2)
_cell_measurement_theta_max 76.6372
_cell_measurement_theta_min 3.4813
_cell_volume 4011.37(18)
_computing_cell_refinement
;
        CrysAlisPro, Agilent Technologies,
        Version 1.171.36.20 (release 27-06-2012 CrysAlis171 .NET)
        (compiled Jul 11 2012,15:38:31)
;
_computing_data_collection
;
        CrysAlisPro, Agilent Technologies,
        Version 1.171.36.20 (release 27-06-2012 CrysAlis171 .NET)
        (compiled Jul 11 2012,15:38:31)
;
_computing_data_reduction
;
        CrysAlisPro, Agilent Technologies,
        Version 1.171.36.20 (release 27-06-2012 CrysAlis171 .NET)
        (compiled Jul 11 2012,15:38:31)
;
_computing_structure_refinement 'SHELXL-2014/6 (Sheldrick, 2014)'
_diffrn_ambient_temperature 293(2)
_diffrn_detector_area_resol_mean 10.3756
_diffrn_measured_fraction_theta_full 0.999
_diffrn_measured_fraction_theta_max 0.989
_diffrn_measurement_device_type 'SuperNova, Dual, Cu at zero, Atlas'
_diffrn_measurement_method '\w scans'
_diffrn_orient_matrix_UB_11 -0.0289993
_diffrn_orient_matrix_UB_12 0.1345386
_diffrn_orient_matrix_UB_13 -0.0065026
_diffrn_orient_matrix_UB_21 -0.1584948
_diffrn_orient_matrix_UB_22 -0.0212763
_diffrn_orient_matrix_UB_23 0.0064022
_diffrn_orient_matrix_UB_31 0.0210478
_diffrn_orient_matrix_UB_32 0.0254335
_diffrn_orient_matrix_UB_33 0.0394395
_diffrn_radiation_monochromator mirror
_diffrn_radiation_type CuK\a
_diffrn_radiation_wavelength 1.54184
_diffrn_reflns_av_R_equivalents 0.0573
_diffrn_reflns_av_unetI/netI 0.076
_diffrn_reflns_Laue_measured_fraction_full 0.999
_diffrn_reflns_Laue_measured_fraction_max 0.989
_diffrn_reflns_limit_h_max 11
_diffrn_reflns_limit_h_min -11
_diffrn_reflns_limit_k_max 13
_diffrn_reflns_limit_k_min -13
_diffrn_reflns_limit_l_max 47
_diffrn_reflns_limit_l_min -42
_diffrn_reflns_number 17463
_diffrn_reflns_point_group_measured_fraction_full 0.999
_diffrn_reflns_point_group_measured_fraction_max 0.983
_diffrn_reflns_theta_full 67.684
_diffrn_reflns_theta_max 76.839
_diffrn_reflns_theta_min 4.145
_exptl_absorpt_coefficient_mu 1.136
_exptl_absorpt_correction_T_max 1
_exptl_absorpt_correction_T_min 0.6264
_exptl_absorpt_correction_type multi-scan
_exptl_absorpt_process_details
;
        CrysAlisPro, Agilent Technologies,
        Version 1.171.36.20 (release 27-06-2012 CrysAlis171 .NET)
        (compiled Jul 11 2012,15:38:31)
        Empirical absorption correction using spherical harmonics,
 implemented in SCALE3 ABSPACK scaling algorithm.
;
_exptl_crystal_colour white
_exptl_crystal_density_diffrn 1.252
_exptl_crystal_description block
_exptl_crystal_F_000 1600
_exptl_crystal_size_max 0.3
_exptl_crystal_size_mid 0.1
_exptl_crystal_size_min 0.1
_refine_diff_density_max 0.372
_refine_diff_density_min -0.47
_refine_diff_density_rms 0.058
_refine_ls_abs_structure_details
;
 Flack x determined using 2820 quotients [(I+)-(I-)]/[(I+)+(I-)]
 (Parsons, Flack and Wagner, Acta Cryst. B69 (2013) 249-259).
;
_refine_ls_abs_structure_Flack 0.01(2)
_refine_ls_extinction_coef 0.0018(3)
_refine_ls_extinction_expression Fc^*^=kFc[1+0.001xFc^2^\l^3^/sin(2\q)]^-1/4^
_refine_ls_extinction_method SHELXL
_refine_ls_goodness_of_fit_ref 1.055
_refine_ls_hydrogen_treatment mixed
_refine_ls_matrix_type full
_refine_ls_number_parameters 512
_refine_ls_number_reflns 8318
_refine_ls_number_restraints 0
_refine_ls_restrained_S_all 1.055
_refine_ls_R_factor_all 0.0639
_refine_ls_R_factor_gt 0.0575
_refine_ls_shift/su_max 0
_refine_ls_shift/su_mean 0
_refine_ls_structure_factor_coef Fsqd
_refine_ls_weighting_details 'w=1/[\s^2^(Fo^2^)+(0.0839P)^2^+0.9833P] where P=(Fo^2^+2Fc^2^)/3'
_refine_ls_weighting_scheme calc
_refine_ls_wR_factor_gt 0.1524
_refine_ls_wR_factor_ref 0.1596
_reflns_Friedel_coverage 0.766
_reflns_Friedel_fraction_full 0.999
_reflns_Friedel_fraction_max 0.976
_reflns_number_gt 7424
_reflns_number_total 8318
_reflns_threshold_expression 'I > 2\s(I)'
_cod_data_source_file jo7b01615_si_001.cif
_cod_data_source_block tmv352a_1
_cod_database_code 4033073

loop_
_symmetry_equiv_pos_as_xyz
'x, y, z'
'-x+1/2, -y, z+1/2'
'x+1/2, -y+1/2, -z'
'-x, y+1/2, -z+1/2'

loop_
_atom_site_label
_atom_site_type_symbol
_atom_site_fract_x
_atom_site_fract_y
_atom_site_fract_z
_atom_site_U_iso_or_equiv
_atom_site_adp_type
_atom_site_occupancy
_atom_site_site_symmetry_order
_atom_site_calc_flag
_atom_site_refinement_flags_posn
_atom_site_refinement_flags_adp
S4 S 0.07771(11) 0.91181(9) 0.41496(3) 0.0325(2) Uani 1 1 d . .
O9 O -0.0023(3) 1.2813(3) 0.50213(7) 0.0351(7) Uani 1 1 d . .
O17 O 0.1618(3) 1.3267(3) 0.62272(6) 0.0285(6) Uani 1 1 d . .
N7 N 0.2147(3) 1.2834(3) 0.47700(8) 0.0265(7) Uani 1 1 d . .
N14 N 0.1423(3) 1.2690(3) 0.56710(8) 0.0272(6) Uani 1 1 d . .
O16 O 0.3603(3) 1.2898(4) 0.59164(7) 0.0448(8) Uani 1 1 d . .
N3 N 0.1452(3) 1.1806(3) 0.39466(8) 0.0253(6) Uani 1 1 d . .
O5 O 0.3606(3) 1.2420(5) 0.41113(8) 0.0604(12) Uani 1 1 d . .
O1 O 0.1590(4) 1.2268(3) 0.32481(8) 0.0463(8) Uani 1 1 d . .
O2 O 0.2830(6) 1.0642(4) 0.31280(10) 0.0772(15) Uani 1 1 d . .
C18 C 0.2493(4) 1.3434(4) 0.65346(9) 0.0280(8) Uani 1 1 d . .
H18A H 0.2938 1.422 0.6528 0.034 Uiso 1 1 calc R U
H18B H 0.3226 1.2826 0.6542 0.034 Uiso 1 1 calc R U
C8 C 0.1260(4) 1.2612(4) 0.50346(10) 0.0271(8) Uani 1 1 d . .
C53 C 0.0690(4) 0.6807(3) 0.38450(9) 0.0256(7) Uani 1 1 d . .
C19 C 0.1558(4) 1.3332(4) 0.68582(9) 0.0271(7) Uani 1 1 d . .
H19 H 0.0829 1.3957 0.6856 0.032 Uiso 1 1 calc R U
C58 C -0.0665(4) 0.7110(4) 0.37292(10) 0.0301(8) Uani 1 1 d . .
H58 H -0.1017 0.7875 0.3776 0.036 Uiso 1 1 calc R U
C29 C 0.4171(5) 1.4237(5) 0.75926(12) 0.0419(10) Uani 1 1 d . .
H29 H 0.4789 1.4844 0.766 0.05 Uiso 1 1 calc R U
C2 C 0.1957(4) 1.0867(4) 0.37130(10) 0.0302(8) Uani 1 1 d . .
H2 H 0.2864 1.058 0.3803 0.036 Uiso 1 1 calc R U
C31 C 0.2478(4) 1.3449(4) 0.71852(9) 0.0291(8) Uani 1 1 d . .
C21 C -0.0048(4) 1.1494(4) 0.66919(11) 0.0370(9) Uani 1 1 d . .
H21 H -0.0356 1.1832 0.6482 0.044 Uiso 1 1 calc R U
C57 C -0.1495(4) 0.6291(4) 0.35458(11) 0.0352(9) Uani 1 1 d . .
H57 H -0.2394 0.6513 0.3472 0.042 Uiso 1 1 calc R U
C20 C 0.0902(4) 1.2102(4) 0.69069(10) 0.0297(8) Uani 1 1 d . .
C46 C 0.3382(4) 0.7614(4) 0.35508(10) 0.0316(8) Uani 1 1 d . .
H46 H 0.2739 0.7172 0.3419 0.038 Uiso 1 1 calc R U
C27 C 0.3145(5) 1.2287(5) 0.76990(11) 0.0394(10) Uani 1 1 d . .
H27 H 0.3071 1.1597 0.7836 0.047 Uiso 1 1 calc R U
C1 C 0.2165(5) 1.1237(4) 0.33297(11) 0.0362(9) Uani 1 1 d . .
C42 C 0.4050(5) 0.8596(4) 0.40853(11) 0.0370(9) Uani 1 1 d . .
H42 H 0.3849 0.8827 0.4315 0.044 Uiso 1 1 calc R U
C4 C 0.2318(4) 1.2452(4) 0.41467(10) 0.0301(8) Uani 1 1 d . .
C6 C 0.1657(4) 1.3249(4) 0.44263(9) 0.0291(8) Uani 1 1 d . .
H6A H 0.1932 1.4081 0.439 0.035 Uiso 1 1 calc R U
H6B H 0.0637 1.3199 0.4414 0.035 Uiso 1 1 calc R U
C56 C -0.0997(5) 0.5148(4) 0.34718(11) 0.0353(9) Uani 1 1 d . .
H56 H -0.155 0.4605 0.3347 0.042 Uiso 1 1 calc R U
C26 C 0.2356(4) 1.2408(4) 0.73913(10) 0.0319(8) Uani 1 1 d . .
C10 C 0.1923(4) 1.2044(4) 0.53618(9) 0.0263(7) Uani 1 1 d . .
H10 H 0.2951 1.2114 0.5347 0.032 Uiso 1 1 calc R U
C15 C 0.2321(4) 1.2944(4) 0.59323(10) 0.0283(8) Uani 1 1 d . .
C45 C 0.4658(5) 0.7970(4) 0.33996(13) 0.0413(10) Uani 1 1 d . .
H45 H 0.485 0.7769 0.3167 0.05 Uiso 1 1 calc R U
C3 C 0.0921(5) 0.9815(4) 0.37193(11) 0.0328(8) Uani 1 1 d . .
H3A H 0.1224 0.9215 0.355 0.039 Uiso 1 1 calc R U
H3B H -0.0001 1.0101 0.3647 0.039 Uiso 1 1 calc R U
C25 C 0.1352(4) 1.1579(4) 0.72241(10) 0.0325(8) Uani 1 1 d . .
C51 C 0.0634(5) 0.6434(4) 0.49736(11) 0.0428(10) Uani 1 1 d . .
H51 H -0.0165 0.6404 0.5115 0.051 Uiso 1 1 calc R U
C50 C 0.1869(6) 0.5928(5) 0.50905(11) 0.0440(10) Uani 1 1 d . .
H50 H 0.1905 0.5567 0.5311 0.053 Uiso 1 1 calc R U
C47 C 0.1760(4) 0.7052(4) 0.44327(10) 0.0298(8) Uani 1 1 d . .
C41 C 0.3065(4) 0.7916(4) 0.38978(10) 0.0280(7) Uani 1 1 d . .
C11 C 0.1511(4) 1.0703(4) 0.53796(10) 0.0327(8) Uani 1 1 d . .
H11 H 0.0482 1.0655 0.5396 0.039 Uiso 1 1 calc R U
C54 C 0.1175(4) 0.5639(4) 0.37719(10) 0.0295(8) Uani 1 1 d . .
H54 H 0.2066 0.5408 0.3848 0.035 Uiso 1 1 calc R U
C12 C 0.2130(6) 1.0101(5) 0.57062(13) 0.0491(12) Uani 1 1 d . .
H12A H 0.1835 0.9275 0.5715 0.059 Uiso 1 1 calc R U
H12B H 0.1803 1.0512 0.5913 0.059 Uiso 1 1 calc R U
H12C H 0.314 1.0138 0.5697 0.059 Uiso 1 1 calc R U
C55 C 0.0346(5) 0.4822(4) 0.35868(11) 0.0331(9) Uani 1 1 d . .
H55 H 0.0688 0.4054 0.354 0.04 Uiso 1 1 calc R U
C52 C 0.0561(5) 0.6991(4) 0.46469(10) 0.0360(9) Uani 1 1 d . .
H52 H -0.0285 0.7323 0.457 0.043 Uiso 1 1 calc R U
C43 C 0.5323(5) 0.8932(5) 0.39348(13) 0.0448(11) Uani 1 1 d . .
H43 H 0.5973 0.9373 0.4065 0.054 Uiso 1 1 calc R U
C30 C 0.3375(5) 1.4365(4) 0.72829(11) 0.0372(9) Uani 1 1 d . .
H30 H 0.3452 1.5056 0.7146 0.045 Uiso 1 1 calc R U
C44 C 0.5627(5) 0.8610(4) 0.35889(14) 0.0457(11) Uani 1 1 d . .
H44 H 0.6482 0.8828 0.3488 0.055 Uiso 1 1 calc R U
C48 C 0.3005(4) 0.6525(4) 0.45515(10) 0.0330(8) Uani 1 1 d . .
H48 H 0.3808 0.6551 0.4412 0.04 Uiso 1 1 calc R U
C23 C -0.0102(6) 0.9876(5) 0.71171(13) 0.0475(12) Uani 1 1 d . .
H23 H -0.0471 0.9138 0.7187 0.057 Uiso 1 1 calc R U
C28 C 0.4038(5) 1.3212(5) 0.77972(11) 0.0437(11) Uani 1 1 d . .
H28 H 0.4557 1.3145 0.8004 0.052 Uiso 1 1 calc R U
C24 C 0.0854(6) 1.0460(4) 0.73319(12) 0.0427(10) Uani 1 1 d . .
H24 H 0.1155 1.0116 0.7542 0.051 Uiso 1 1 calc R U
C40 C 0.1629(4) 0.7637(3) 0.40662(9) 0.0269(7) Uani 1 1 d . .
C22 C -0.0523(5) 1.0370(5) 0.67986(13) 0.0462(11) Uani 1 1 d . .
H22 H -0.1134 0.994 0.6654 0.055 Uiso 1 1 calc R U
C13 C 0.1966(6) 1.0038(4) 0.50468(12) 0.0448(11) Uani 1 1 d . .
H13A H 0.295 1.0181 0.5005 0.054 Uiso 1 1 calc R U
H13B H 0.1426 1.0326 0.4851 0.054 Uiso 1 1 calc R U
H13C H 0.1808 0.9191 0.5076 0.054 Uiso 1 1 calc R U
C49 C 0.3059(5) 0.5954(4) 0.48812(11) 0.0379(9) Uani 1 1 d . .
H49 H 0.389 0.5596 0.4958 0.045 Uiso 1 1 calc R U
C32 C 0.1740(8) 1.2645(5) 0.28829(13) 0.0613(16) Uani 1 1 d . .
H32A H 0.2674 1.2952 0.2845 0.074 Uiso 1 1 calc R U
H32B H 0.1063 1.3264 0.2832 0.074 Uiso 1 1 calc R U
H32C H 0.1581 1.1969 0.2731 0.074 Uiso 1 1 calc R U
H14 H 0.048(7) 1.262(6) 0.5730(15) 0.059(17) Uiso 1 1 d . .
H7 H 0.295(6) 1.271(5) 0.4807(13) 0.043(14) Uiso 1 1 d . .
H3 H 0.056(6) 1.182(5) 0.3974(13) 0.046(14) Uiso 1 1 d . .

loop_
_atom_site_aniso_label
_atom_site_aniso_U_11
_atom_site_aniso_U_22
_atom_site_aniso_U_33
_atom_site_aniso_U_23
_atom_site_aniso_U_13
_atom_site_aniso_U_12
S4 0.0438(5) 0.0249(5) 0.0288(4) -0.0044(4) 0.0036(4) 0.0031(4)
O9 0.0225(12) 0.0557(19) 0.0270(13) 0.0045(14) -0.0018(10) 0.0002(12)
O17 0.0250(11) 0.0399(15) 0.0207(11) -0.0019(11) -0.0018(9) 0.0028(11)
N7 0.0235(14) 0.0346(18) 0.0214(14) -0.0008(13) -0.0010(11) -0.0018(12)
N14 0.0219(13) 0.0392(18) 0.0205(13) -0.0021(13) -0.0012(11) 0.0001(12)
O16 0.0222(12) 0.080(2) 0.0322(14) -0.0189(16) -0.0001(11) -0.0071(14)
N3 0.0224(14) 0.0234(15) 0.0302(15) -0.0014(13) 0.0004(11) 0.0021(12)
O5 0.0210(13) 0.124(4) 0.0361(16) -0.025(2) 0.0021(12) -0.0074(17)
O1 0.073(2) 0.0337(17) 0.0322(15) 0.0028(13) 0.0020(15) 0.0178(16)
O2 0.129(4) 0.055(3) 0.047(2) 0.0104(19) 0.038(2) 0.047(3)
C18 0.0256(16) 0.035(2) 0.0234(17) -0.0025(15) -0.0011(13) -0.0006(14)
C8 0.0246(17) 0.032(2) 0.0250(17) -0.0001(15) -0.0017(13) -0.0014(13)
C53 0.0300(17) 0.0254(18) 0.0213(15) 0.0010(14) 0.0016(13) 0.0007(14)
C19 0.0264(16) 0.0295(19) 0.0253(16) -0.0002(15) -0.0013(13) -0.0012(14)
C58 0.0320(18) 0.030(2) 0.0281(17) 0.0030(15) -0.0003(15) 0.0018(15)
C29 0.045(2) 0.046(3) 0.034(2) -0.012(2) -0.0074(18) -0.004(2)
C2 0.0346(18) 0.0260(19) 0.0300(18) 0.0007(16) 0.0024(14) 0.0080(16)
C31 0.0312(17) 0.033(2) 0.0228(17) -0.0049(15) 0.0001(14) 0.0037(15)
C21 0.037(2) 0.042(2) 0.0320(19) -0.0008(19) -0.0029(16) -0.0039(18)
C57 0.0306(18) 0.041(2) 0.034(2) 0.0045(18) 0.0007(15) -0.0044(17)
C20 0.0332(18) 0.0296(19) 0.0262(17) -0.0018(15) 0.0015(14) 0.0007(15)
C46 0.0336(18) 0.029(2) 0.0319(19) 0.0014(16) 0.0030(15) 0.0019(16)
C27 0.047(2) 0.045(3) 0.0264(18) -0.0022(18) -0.0027(16) 0.007(2)
C1 0.042(2) 0.031(2) 0.036(2) 0.0012(17) 0.0027(17) 0.0106(17)
C42 0.041(2) 0.036(2) 0.034(2) 0.0052(18) -0.0062(17) -0.0048(17)
C4 0.0246(16) 0.044(2) 0.0220(16) 0.0033(17) -0.0001(13) -0.0039(15)
C6 0.0330(18) 0.033(2) 0.0207(16) 0.0024(15) -0.0015(14) -0.0030(15)
C56 0.044(2) 0.033(2) 0.0286(18) 0.0007(17) -0.0007(16) -0.0127(17)
C26 0.0366(19) 0.034(2) 0.0251(17) -0.0024(16) 0.0017(15) 0.0041(16)
C10 0.0242(15) 0.034(2) 0.0207(15) -0.0029(15) -0.0021(12) 0.0011(14)
C15 0.0240(16) 0.034(2) 0.0266(17) -0.0001(15) 0.0010(13) -0.0007(14)
C45 0.043(2) 0.037(2) 0.044(2) 0.003(2) 0.0138(18) 0.0002(18)
C3 0.042(2) 0.0243(19) 0.0319(19) -0.0017(16) -0.0034(16) 0.0060(16)
C25 0.0385(19) 0.033(2) 0.0257(17) 0.0002(16) 0.0022(15) 0.0009(16)
C51 0.053(2) 0.045(3) 0.030(2) 0.0044(19) 0.0107(19) -0.004(2)
C50 0.068(3) 0.037(2) 0.0261(18) 0.0041(19) -0.0014(19) -0.003(2)
C47 0.0375(19) 0.0267(19) 0.0254(17) -0.0017(15) 0.0009(14) -0.0043(15)
C41 0.0314(17) 0.0250(18) 0.0275(17) 0.0039(15) -0.0030(14) 0.0012(14)
C11 0.0336(18) 0.035(2) 0.0291(18) 0.0005(17) -0.0061(15) -0.0039(16)
C54 0.0340(18) 0.027(2) 0.0269(18) 0.0020(15) 0.0026(14) 0.0025(14)
C12 0.067(3) 0.041(3) 0.040(2) 0.009(2) -0.014(2) 0.002(2)
C55 0.047(2) 0.024(2) 0.0283(19) 0.0002(16) 0.0028(16) -0.0005(16)
C52 0.040(2) 0.038(2) 0.0309(19) 0.0001(17) 0.0050(16) -0.0008(17)
C43 0.040(2) 0.043(3) 0.052(3) 0.014(2) -0.012(2) -0.0112(19)
C30 0.045(2) 0.038(2) 0.0294(19) -0.0076(17) 0.0000(17) -0.0042(18)
C44 0.033(2) 0.041(2) 0.063(3) 0.016(2) 0.0077(19) -0.0029(18)
C48 0.040(2) 0.031(2) 0.0288(18) 0.0029(16) -0.0010(15) -0.0010(16)
C23 0.063(3) 0.037(3) 0.042(3) 0.002(2) 0.005(2) -0.014(2)
C28 0.051(2) 0.053(3) 0.0270(19) -0.011(2) -0.0111(18) 0.005(2)
C24 0.059(3) 0.037(2) 0.032(2) 0.0045(18) 0.0028(19) -0.002(2)
C40 0.0304(16) 0.0228(18) 0.0274(17) -0.0007(14) -0.0022(13) 0.0012(14)
C22 0.051(3) 0.042(3) 0.046(3) -0.004(2) -0.009(2) -0.016(2)
C13 0.056(3) 0.037(2) 0.041(2) -0.011(2) -0.006(2) -0.002(2)
C49 0.049(2) 0.033(2) 0.0314(19) 0.0024(18) -0.0055(17) 0.0006(19)
C32 0.103(5) 0.045(3) 0.036(2) 0.012(2) -0.004(3) 0.016(3)

loop_
_atom_type_symbol
_atom_type_description
_atom_type_scat_dispersion_real
_atom_type_scat_dispersion_imag
_atom_type_scat_source
C C 0.0181 0.0091 'International Tables Vol C Tables 4.2.6.8 and 6.1.1.4'
H H 0 0 'International Tables Vol C Tables 4.2.6.8 and 6.1.1.4'
N N 0.0311 0.018 'International Tables Vol C Tables 4.2.6.8 and 6.1.1.4'
O O 0.0492 0.0322 'International Tables Vol C Tables 4.2.6.8 and 6.1.1.4'
S S 0.3331 0.5567 'International Tables Vol C Tables 4.2.6.8 and 6.1.1.4'

loop_
_geom_angle_atom_site_label_1
_geom_angle_atom_site_label_2
_geom_angle_atom_site_label_3
_geom_angle
C3 S4 C40 101.01(17)
C15 O17 C18 115.0(3)
C8 N7 C6 122.2(3)
C8 N7 H7 116(4)
C6 N7 H7 121(4)
C15 N14 C10 119.7(3)
C15 N14 H14 117(4)
C10 N14 H14 118(4)
C4 N3 C2 122.3(3)
C4 N3 H3 122(4)
C2 N3 H3 114(4)
C1 O1 C32 116.0(4)
O17 C18 C19 108.1(3)
O17 C18 H18A 110.1
C19 C18 H18A 110.1
O17 C18 H18B 110.1
C19 C18 H18B 110.1
H18A C18 H18B 108.4
O9 C8 N7 123.7(4)
O9 C8 C10 120.7(3)
N7 C8 C10 115.5(3)
C58 C53 C54 117.4(3)
C58 C53 C40 124.2(3)
C54 C53 C40 118.2(3)
C20 C19 C18 114.0(3)
C20 C19 C31 102.3(3)
C18 C19 C31 108.7(3)
C20 C19 H19 110.5
C18 C19 H19 110.5
C31 C19 H19 110.5
C57 C58 C53 121.4(4)
C57 C58 H58 119.3
C53 C58 H58 119.3
C28 C29 C30 120.3(4)
C28 C29 H29 119.8
C30 C29 H29 119.8
N3 C2 C3 109.1(3)
N3 C2 C1 115.7(3)
C3 C2 C1 107.7(3)
N3 C2 H2 108
C3 C2 H2 108
C1 C2 H2 108
C30 C31 C26 120.6(4)
C30 C31 C19 129.5(4)
C26 C31 C19 109.8(3)
C22 C21 C20 118.4(4)
C22 C21 H21 120.8
C20 C21 H21 120.8
C56 C57 C58 120.6(4)
C56 C57 H57 119.7
C58 C57 H57 119.7
C21 C20 C25 120.0(4)
C21 C20 C19 129.3(4)
C25 C20 C19 110.7(3)
C41 C46 C45 120.6(4)
C41 C46 H46 119.7
C45 C46 H46 119.7
C28 C27 C26 118.9(4)
C28 C27 H27 120.5
C26 C27 H27 120.5
O2 C1 O1 123.6(4)
O2 C1 C2 122.3(4)
O1 C1 C2 114.1(4)
C43 C42 C41 121.1(4)
C43 C42 H42 119.4
C41 C42 H42 119.4
O5 C4 N3 122.4(4)
O5 C4 C6 120.2(4)
N3 C4 C6 117.4(3)
N7 C6 C4 108.1(3)
N7 C6 H6A 110.1
C4 C6 H6A 110.1
N7 C6 H6B 110.1
C4 C6 H6B 110.1
H6A C6 H6B 108.4
C57 C56 C55 119.1(4)
C57 C56 H56 120.4
C55 C56 H56 120.4
C27 C26 C31 120.2(4)
C27 C26 C25 130.6(4)
C31 C26 C25 109.2(3)
N14 C10 C8 108.7(3)
N14 C10 C11 111.0(3)
C8 C10 C11 109.3(3)
N14 C10 H10 109.3
C8 C10 H10 109.3
C11 C10 H10 109.3
O16 C15 N14 126.1(4)
O16 C15 O17 122.9(3)
N14 C15 O17 111.0(3)
C44 C45 C46 120.8(4)
C44 C45 H45 119.6
C46 C45 H45 119.6
C2 C3 S4 112.9(3)
C2 C3 H3A 109
S4 C3 H3A 109
C2 C3 H3B 109
S4 C3 H3B 109
H3A C3 H3B 107.8
C24 C25 C20 121.3(4)
C24 C25 C26 130.7(4)
C20 C25 C26 108.0(4)
C50 C51 C52 121.0(4)
C50 C51 H51 119.5
C52 C51 H51 119.5
C51 C50 C49 120.1(4)
C51 C50 H50 120
C49 C50 H50 120
C48 C47 C52 118.6(4)
C48 C47 C40 122.6(3)
C52 C47 C40 118.7(3)
C46 C41 C42 118.0(4)
C46 C41 C40 122.5(3)
C42 C41 C40 119.3(3)
C13 C11 C12 110.7(4)
C13 C11 C10 111.0(3)
C12 C11 C10 111.2(3)
C13 C11 H11 107.9
C12 C11 H11 107.9
C10 C11 H11 107.9
C55 C54 C53 121.1(4)
C55 C54 H54 119.4
C53 C54 H54 119.4
C11 C12 H12A 109.5
C11 C12 H12B 109.5
H12A C12 H12B 109.5
C11 C12 H12C 109.5
H12A C12 H12C 109.5
H12B C12 H12C 109.5
C54 C55 C56 120.3(4)
C54 C55 H55 119.8
C56 C55 H55 119.8
C51 C52 C47 120.1(4)
C51 C52 H52 120
C47 C52 H52 120
C42 C43 C44 120.0(4)
C42 C43 H43 120
C44 C43 H43 120
C31 C30 C29 118.9(4)
C31 C30 H30 120.6
C29 C30 H30 120.6
C45 C44 C43 119.5(4)
C45 C44 H44 120.3
C43 C44 H44 120.3
C47 C48 C49 120.6(4)
C47 C48 H48 119.7
C49 C48 H48 119.7
C24 C23 C22 121.2(4)
C24 C23 H23 119.4
C22 C23 H23 119.4
C27 C28 C29 121.0(4)
C27 C28 H28 119.5
C29 C28 H28 119.5
C23 C24 C25 117.9(4)
C23 C24 H24 121.1
C25 C24 H24 121.1
C53 C40 C41 114.0(3)
C53 C40 C47 106.8(3)
C41 C40 C47 113.0(3)
C53 C40 S4 111.9(2)
C41 C40 S4 106.1(3)
C47 C40 S4 104.7(2)
C21 C22 C23 121.2(4)
C21 C22 H22 119.4
C23 C22 H22 119.4
C11 C13 H13A 109.5
C11 C13 H13B 109.5
H13A C13 H13B 109.5
C11 C13 H13C 109.5
H13A C13 H13C 109.5
H13B C13 H13C 109.5
C50 C49 C48 119.6(4)
C50 C49 H49 120.2
C48 C49 H49 120.2
O1 C32 H32A 109.5
O1 C32 H32B 109.5
H32A C32 H32B 109.5
O1 C32 H32C 109.5
H32A C32 H32C 109.5
H32B C32 H32C 109.5

loop_
_geom_bond_atom_site_label_1
_geom_bond_atom_site_label_2
_geom_bond_distance
S4 C3 1.817(4)
S4 C40 1.861(4)
O9 C8 1.238(4)
O17 C15 1.354(4)
O17 C18 1.447(4)
N7 C8 1.335(5)
N7 C6 1.463(4)
N7 H7 0.79(6)
N14 C15 1.339(5)
N14 C10 1.458(4)
N14 H14 0.93(6)
O16 C15 1.219(5)
N3 C4 1.330(5)
N3 C2 1.452(5)
N3 H3 0.86(6)
O5 C4 1.229(5)
O1 C1 1.307(5)
O1 C32 1.459(5)
O2 C1 1.193(5)
C18 C19 1.522(5)
C18 H18A 0.97
C18 H18B 0.97
C8 C10 1.531(5)
C53 C58 1.399(5)
C53 C54 1.405(5)
C53 C40 1.534(5)
C19 C20 1.513(5)
C19 C31 1.526(5)
C19 H19 0.98
C58 C57 1.392(6)
C58 H58 0.93
C29 C28 1.385(7)
C29 C30 1.407(6)
C29 H29 0.93
C2 C3 1.527(6)
C2 C1 1.528(6)
C2 H2 0.98
C31 C30 1.377(6)
C31 C26 1.403(6)
C21 C22 1.388(7)
C21 C20 1.392(6)
C21 H21 0.93
C57 C56 1.383(6)
C57 H57 0.93
C20 C25 1.406(5)
C46 C41 1.396(5)
C46 C45 1.397(6)
C46 H46 0.93
C27 C28 1.384(7)
C27 C26 1.396(6)
C27 H27 0.93
C42 C43 1.387(6)
C42 C41 1.398(6)
C42 H42 0.93
C4 C6 1.521(5)
C6 H6A 0.97
C6 H6B 0.97
C56 C55 1.395(6)
C56 H56 0.93
C26 C25 1.470(6)
C10 C11 1.542(6)
C10 H10 0.98
C45 C44 1.367(7)
C45 H45 0.93
C3 H3A 0.97
C3 H3B 0.97
C25 C24 1.392(6)
C51 C50 1.374(7)
C51 C52 1.391(6)
C51 H51 0.93
C50 C49 1.382(7)
C50 H50 0.93
C47 C48 1.393(6)
C47 C52 1.402(5)
C47 C40 1.544(5)
C41 C40 1.537(5)
C11 C13 1.528(6)
C11 C12 1.529(6)
C11 H11 0.98
C54 C55 1.393(6)
C54 H54 0.93
C12 H12A 0.96
C12 H12B 0.96
C12 H12C 0.96
C55 H55 0.93
C52 H52 0.93
C43 C44 1.395(7)
C43 H43 0.93
C30 H30 0.93
C44 H44 0.93
C48 C49 1.407(6)
C48 H48 0.93
C23 C24 1.383(7)
C23 C22 1.389(7)
C23 H23 0.93
C28 H28 0.93
C24 H24 0.93
C22 H22 0.93
C13 H13A 0.96
C13 H13B 0.96
C13 H13C 0.96
C49 H49 0.93
C32 H32A 0.96
C32 H32B 0.96
C32 H32C 0.96

loop_
_geom_hbond_atom_site_label_D
_geom_hbond_atom_site_label_H
_geom_hbond_atom_site_label_A
_geom_hbond_distance_DH
_geom_hbond_distance_HA
_geom_hbond_distance_DA
_geom_hbond_angle_DHA
_geom_hbond_site_symmetry_A
C6 H6B O16 0.97 2.6 3.423(5) 142.1 3_476
C10 H10 O9 0.98 2.38 3.248(4) 147.1 3_576
N14 H14 O5 0.93(6) 1.87(6) 2.801(4) 174(6) 3_476
N7 H7 O9 0.79(6) 2.11(6) 2.891(4) 170(5) 3_576
N3 H3 O16 0.86(6) 1.92(6) 2.772(4) 170(6) 3_476
C6 H6B O16 0.97 2.6 3.423(5) 142.1 3_476
C10 H10 O9 0.98 2.38 3.248(4) 147.1 3_576
N14 H14 O5 0.93(6) 1.87(6) 2.801(4) 174(6) 3_476
N7 H7 O9 0.79(6) 2.11(6) 2.891(4) 170(5) 3_576
N3 H3 O16 0.86(6) 1.92(6) 2.772(4) 170(6) 3_476

loop_
_geom_torsion_atom_site_label_1
_geom_torsion_atom_site_label_2
_geom_torsion_atom_site_label_3
_geom_torsion_atom_site_label_4
_geom_torsion
C15 O17 C18 C19 -159.5(3)
C6 N7 C8 O9 -5.1(6)
C6 N7 C8 C10 173.1(3)
O17 C18 C19 C20 64.1(4)
O17 C18 C19 C31 177.4(3)
C54 C53 C58 C57 -0.5(5)
C40 C53 C58 C57 -176.3(3)
C4 N3 C2 C3 141.6(4)
C4 N3 C2 C1 -96.8(4)
C20 C19 C31 C30 177.6(4)
C18 C19 C31 C30 56.8(5)
C20 C19 C31 C26 0.2(4)
C18 C19 C31 C26 -120.6(4)
C53 C58 C57 C56 -0.2(6)
C22 C21 C20 C25 -0.3(6)
C22 C21 C20 C19 -178.7(4)
C18 C19 C20 C21 -63.2(5)
C31 C19 C20 C21 179.8(4)
C18 C19 C20 C25 118.3(4)
C31 C19 C20 C25 1.2(4)
C32 O1 C1 O2 3.1(8)
C32 O1 C1 C2 -178.9(5)
N3 C2 C1 O2 164.6(5)
C3 C2 C1 O2 -73.0(6)
N3 C2 C1 O1 -13.4(5)
C3 C2 C1 O1 109.0(4)
C2 N3 C4 O5 10.7(7)
C2 N3 C4 C6 -169.4(3)
C8 N7 C6 C4 -129.8(4)
O5 C4 C6 N7 -62.2(5)
N3 C4 C6 N7 117.9(4)
C58 C57 C56 C55 0.7(6)
C28 C27 C26 C31 0.3(6)
C28 C27 C26 C25 179.3(4)
C30 C31 C26 C27 0.0(6)
C19 C31 C26 C27 177.7(4)
C30 C31 C26 C25 -179.2(4)
C19 C31 C26 C25 -1.5(4)
C15 N14 C10 C8 -138.9(4)
C15 N14 C10 C11 101.0(4)
O9 C8 C10 N14 -48.6(5)
N7 C8 C10 N14 133.2(4)
O9 C8 C10 C11 72.7(5)
N7 C8 C10 C11 -105.6(4)
C10 N14 C15 O16 15.1(7)
C10 N14 C15 O17 -164.8(3)
C18 O17 C15 O16 -6.1(6)
C18 O17 C15 N14 173.7(3)
C41 C46 C45 C44 0.7(7)
N3 C2 C3 S4 -62.8(4)
C1 C2 C3 S4 170.8(3)
C40 S4 C3 C2 -110.8(3)
C21 C20 C25 C24 -0.7(6)
C19 C20 C25 C24 178.0(4)
C21 C20 C25 C26 179.2(4)
C19 C20 C25 C26 -2.1(4)
C27 C26 C25 C24 3.1(8)
C31 C26 C25 C24 -177.9(4)
C27 C26 C25 C20 -176.8(4)
C31 C26 C25 C20 2.3(4)
C52 C51 C50 C49 -0.8(8)
C45 C46 C41 C42 0.9(6)
C45 C46 C41 C40 174.9(4)
C43 C42 C41 C46 -1.8(6)
C43 C42 C41 C40 -176.0(4)
N14 C10 C11 C13 177.0(3)
C8 C10 C11 C13 57.2(4)
N14 C10 C11 C12 -59.2(4)
C8 C10 C11 C12 -179.0(4)
C58 C53 C54 C55 0.9(5)
C40 C53 C54 C55 176.9(3)
C53 C54 C55 C56 -0.4(6)
C57 C56 C55 C54 -0.4(6)
C50 C51 C52 C47 -0.6(7)
C48 C47 C52 C51 1.2(6)
C40 C47 C52 C51 177.9(4)
C41 C42 C43 C44 1.1(7)
C26 C31 C30 C29 0.2(6)
C19 C31 C30 C29 -176.9(4)
C28 C29 C30 C31 -0.8(7)
C46 C45 C44 C43 -1.4(7)
C42 C43 C44 C45 0.5(7)
C52 C47 C48 C49 -0.6(6)
C40 C47 C48 C49 -177.1(4)
C26 C27 C28 C29 -0.9(7)
C30 C29 C28 C27 1.2(7)
C22 C23 C24 C25 1.9(8)
C20 C25 C24 C23 -0.1(7)
C26 C25 C24 C23 -180.0(4)
C58 C53 C40 C41 -122.4(4)
C54 C53 C40 C41 61.9(4)
C58 C53 C40 C47 112.0(4)
C54 C53 C40 C47 -63.7(4)
C58 C53 C40 S4 -2.0(4)
C54 C53 C40 S4 -177.7(3)
C46 C41 C40 C53 10.4(5)
C42 C41 C40 C53 -175.7(3)
C46 C41 C40 C47 132.7(4)
C42 C41 C40 C47 -53.4(5)
C46 C41 C40 S4 -113.2(4)
C42 C41 C40 S4 60.7(4)
C48 C47 C40 C53 109.0(4)
C52 C47 C40 C53 -67.5(4)
C48 C47 C40 C41 -17.2(5)
C52 C47 C40 C41 166.2(4)
C48 C47 C40 S4 -132.2(4)
C52 C47 C40 S4 51.3(4)
C3 S4 C40 C53 -73.0(3)
C3 S4 C40 C41 51.9(3)
C3 S4 C40 C47 171.6(3)
C20 C21 C22 C23 2.1(7)
C24 C23 C22 C21 -3.0(8)
C51 C50 C49 C48 1.4(7)
C47 C48 C49 C50 -0.7(7)
